data_8105898
loop_
_publ_author_name
'Li, Yongjie'
'Zheng, Chunhong'
'Pu, Shouzhi'

_publ_section_title
;
 Crystal structure and photochromic properties of a novel photochromic
 perfluordiarylethene containing a triazole bridged pyridine group moiety,
 C24H18F6N4S2
;
_journal_issue 5
_journal_name_full 'Zeitschrift f\"ur Kristallographie - New Crystal Structures'
_journal_page_first 939
_journal_page_last 941
_journal_paper_doi 10.1515/ncrs-2019-0159
_journal_volume 234
_journal_year 2019
_chemical_formula_sum 'C24 H18 F6 N4 S2'
_chemical_formula_weight 540.54
_space_group_crystal_system monoclinic
_space_group_IT_number 14
_space_group_name_Hall '-P 2ybc'
_space_group_name_H-M_alt 'P 1 21/c 1'
_atom_sites_solution_hydrogens geom
_cell_angle_alpha 90
_cell_angle_beta 97.241(2)
_cell_angle_gamma 90
_cell_formula_units_Z 4
_cell_length_a 19.0525(18)
_cell_length_b 8.5569(9)
_cell_length_c 15.3792(15)
_cell_measurement_reflns_used 2113
_cell_measurement_temperature 296(2)
_cell_measurement_theta_max 20.43
_cell_measurement_theta_min 2.61
_cell_volume 2487.3(4)
_computing_cell_refinement 'Bruker SAINT'
_computing_data_collection 'Bruker APEX2'
_computing_data_reduction 'Bruker SAINT'
_computing_molecular_graphics 'Bruker SHELXTL'
_computing_publication_material 'Bruker SHELXTL'
_computing_structure_refinement 'SHELXL-2016/6 (Sheldrick, 2016)'
_computing_structure_solution 'SHELXT 2014/5 (Sheldrick, 2014)'
_diffrn_ambient_temperature 296(2)
_diffrn_measured_fraction_theta_full 0.997
_diffrn_measured_fraction_theta_max 0.971
_diffrn_measurement_device_type 'CCD area detector'
_diffrn_measurement_method 'phi and omega scans'
_diffrn_radiation_type MoK\a
_diffrn_radiation_wavelength 0.71073
_diffrn_reflns_av_R_equivalents 0.0520
_diffrn_reflns_av_unetI/netI 0.0769
_diffrn_reflns_Laue_measured_fraction_full 0.997
_diffrn_reflns_Laue_measured_fraction_max 0.971
_diffrn_reflns_limit_h_max 24
_diffrn_reflns_limit_h_min -19
_diffrn_reflns_limit_k_max 11
_diffrn_reflns_limit_k_min -11
_diffrn_reflns_limit_l_max 18
_diffrn_reflns_limit_l_min -20
_diffrn_reflns_number 14666
_diffrn_reflns_point_group_measured_fraction_full 0.997
_diffrn_reflns_point_group_measured_fraction_max 0.971
_diffrn_reflns_theta_full 25.242
_diffrn_reflns_theta_max 27.723
_diffrn_reflns_theta_min 3.578
_diffrn_source 'fine-focus sealed tube'
_exptl_absorpt_coefficient_mu 0.280
_exptl_absorpt_correction_T_max 0.7456
_exptl_absorpt_correction_T_min 0.6769
_exptl_absorpt_correction_type multi-scan
_exptl_crystal_colour COLORLESS
_exptl_crystal_density_diffrn 1.443
_exptl_crystal_description BLOCK
_exptl_crystal_F_000 1104
_exptl_crystal_size_max 0.280
_exptl_crystal_size_mid 0.220
_exptl_crystal_size_min 0.160
_exptl_transmission_factor_max 0.7456
_exptl_transmission_factor_min 0.6769
_refine_diff_density_max 0.210
_refine_diff_density_min -0.328
_refine_diff_density_rms 0.037
_refine_ls_extinction_coef .
_refine_ls_extinction_method none
_refine_ls_goodness_of_fit_ref 0.932
_refine_ls_hydrogen_treatment constr
_refine_ls_matrix_type full
_refine_ls_number_parameters 373
_refine_ls_number_reflns 5652
_refine_ls_number_restraints 0
_refine_ls_restrained_S_all 0.932
_refine_ls_R_factor_all 0.1493
_refine_ls_R_factor_gt 0.0513
_refine_ls_shift/su_max 0.001
_refine_ls_shift/su_mean 0.000
_refine_ls_structure_factor_coef Fsqd
_refine_ls_weighting_details 'w=1/[\s^2^(Fo^2^)+(0.0604P)^2^] where P=(Fo^2^+2Fc^2^)/3'
_refine_ls_weighting_scheme calc
_refine_ls_wR_factor_gt 0.1065
_refine_ls_wR_factor_ref 0.1425
_reflns_Friedel_coverage 0.000
_reflns_Friedel_fraction_full .
_reflns_Friedel_fraction_max .
_reflns_number_gt 2432
_reflns_number_total 5652
_reflns_threshold_expression 'I > 2\s(I)'
_cod_data_source_file suppl_ncrs-2019-0159_suppl.cif
_cod_data_source_block 1
_cod_depositor_comments
;
The following automatic conversions were performed:

data item '_exptl_absorpt_correction_type' value 'MULTI-SCAN' was
changed to 'multi-scan' in accordance with the built-in table derived
from the CIF Core dictionary named 'cif_core.dic' version 2.4.5 last
updated on 2014-11-21.

Automatic conversion script
Id: cif_fix_values 8738 2021-04-28 16:35:53Z antanas 
;
_cod_original_sg_symbol_H-M 'P 21/c'
_cod_database_code 8105898
_shelx_space_group_comment
; 
The symmetry employed for this shelxl refinement is uniquely defined 
by the following loop, which should always be used as a source of 
symmetry information in preference to the above space-group names. 
They are only intended as comments. 
;
_shelx_estimated_absorpt_t_min 0.926
_shelx_estimated_absorpt_t_max 0.957

loop_
_space_group_symop_operation_xyz
'x, y, z'
'-x, y+1/2, -z+1/2'
'-x, -y, -z'
'x, -y-1/2, z-1/2'

loop_
_atom_site_label
_atom_site_type_symbol
_atom_site_fract_x
_atom_site_fract_y
_atom_site_fract_z
_atom_site_U_iso_or_equiv
_atom_site_adp_type
_atom_site_occupancy
_atom_site_site_symmetry_order
_atom_site_calc_flag
_atom_site_refinement_flags_posn
_atom_site_refinement_flags_adp
_atom_site_refinement_flags_occupancy
_atom_site_disorder_assembly
_atom_site_disorder_group
C1 C -0.0385(2) 0.3078(5) 0.9069(3) 0.1278(17) Uani 1 1 d . . . . .
H1A H -0.034798 0.216889 0.943729 0.192 Uiso 1 1 calc R U . . .
H1B H -0.072353 0.378864 0.926100 0.192 Uiso 1 1 calc R U . . .
H1C H -0.053622 0.277287 0.847376 0.192 Uiso 1 1 calc R U . . .
C2 C 0.03233(18) 0.3866(4) 0.9121(2) 0.0792(10) Uani 1 1 d . . . . .
C3 C 0.05223(17) 0.5156(4) 0.8724(2) 0.0709(9) Uani 1 1 d . . . . .
H3SA H 0.020912 0.575774 0.835041 0.085 Uiso 1 1 calc R U . . .
C4 C 0.12584(15) 0.5533(3) 0.89234(18) 0.0541(7) Uani 1 1 d . . . . .
C5 C 0.16155(17) 0.4518(4) 0.94930(19) 0.0646(8) Uani 1 1 d . . . . .
C6 C 0.23656(18) 0.4527(5) 0.9881(2) 0.0997(12) Uani 1 1 d . . . . .
H6A H 0.263116 0.383301 0.955636 0.150 Uiso 1 1 calc R U . . .
H6B H 0.240115 0.418834 1.047965 0.150 Uiso 1 1 calc R U . . .
H6C H 0.255171 0.556713 0.985794 0.150 Uiso 1 1 calc R U . . .
C7 C 0.15880(14) 0.6873(3) 0.85387(17) 0.0517(7) Uani 1 1 d . . . . .
C8 C 0.1325(2) 0.8487(4) 0.8648(3) 0.0759(11) Uani 1 1 d . . . . .
C9 C 0.18205(19) 0.9565(4) 0.8228(3) 0.0746(10) Uani 1 1 d . . . . .
C10 C 0.23103(18) 0.8471(3) 0.7793(2) 0.0637(8) Uani 1 1 d . . . . .
C11 C 0.21366(14) 0.6858(3) 0.80750(17) 0.0494(7) Uani 1 1 d . . . . .
C12 C 0.25258(13) 0.5486(3) 0.78073(16) 0.0451(6) Uani 1 1 d . . . . .
C13 C 0.22139(14) 0.4319(3) 0.73069(18) 0.0525(7) Uani 1 1 d . . . . .
C14 C 0.14653(16) 0.4188(4) 0.6881(2) 0.0821(10) Uani 1 1 d . . . . .
H14A H 0.122517 0.516171 0.693949 0.123 Uiso 1 1 calc R U . . .
H14B H 0.122909 0.337243 0.715903 0.123 Uiso 1 1 calc R U . . .
H14C H 0.146151 0.394734 0.627058 0.123 Uiso 1 1 calc R U . . .
C15 C 0.32546(14) 0.5210(3) 0.80656(17) 0.0533(7) Uani 1 1 d . . . . .
H15A H 0.354723 0.591713 0.839714 0.064 Uiso 1 1 calc R U . . .
C16 C 0.34867(14) 0.3831(3) 0.77876(17) 0.0530(7) Uani 1 1 d . . . . .
C17 C 0.42050(15) 0.3130(4) 0.7994(2) 0.0685(9) Uani 1 1 d . . . . .
H17A H 0.450181 0.383935 0.837082 0.082 Uiso 1 1 calc R U . . .
H17B H 0.416672 0.216390 0.831533 0.082 Uiso 1 1 calc R U . . .
C18 C 0.49961(14) 0.3666(4) 0.6817(2) 0.0648(8) Uani 1 1 d . . . . .
H18 H 0.518537 0.463015 0.699980 0.078 Uiso 1 1 calc R U . . .
C19 C 0.51219(14) 0.2852(3) 0.60984(19) 0.0564(7) Uani 1 1 d . . . . .
C20 C 0.55885(14) 0.3229(4) 0.54358(19) 0.0575(8) Uani 1 1 d . . . . .
C21 C 0.57266(16) 0.2141(4) 0.4813(2) 0.0692(9) Uani 1 1 d . . . . .
H21A H 0.551516 0.116015 0.479184 0.083 Uiso 1 1 calc R U . . .
C22 C 0.61857(19) 0.2548(5) 0.4223(2) 0.0850(10) Uani 1 1 d . . . . .
H22A H 0.629064 0.184065 0.379879 0.102 Uiso 1 1 calc R U . . .
C23 C 0.64814(18) 0.3992(5) 0.4272(2) 0.0914(12) Uani 1 1 d . . . . .
H23A H 0.679658 0.428616 0.388644 0.110 Uiso 1 1 calc R U . . .
C24 C 0.63076(18) 0.5008(5) 0.4899(3) 0.0875(11) Uani 1 1 d . . . . .
H24 H 0.650801 0.600071 0.491588 0.105 Uiso 1 1 calc R U . . .
F1 F 0.122(2) 0.881(2) 0.9431(18) 0.138(8) Uani 0.50(5) 1 d . . P A 1
F2 F 0.0652(8) 0.869(2) 0.8118(17) 0.105(5) Uani 0.50(5) 1 d . . P A 1
F3 F 0.2161(10) 1.051(2) 0.870(2) 0.131(6) Uani 0.50(5) 1 d . . P A 1
F4 F 0.14665(11) 1.0525(3) 0.76538(17) 0.1213(9) Uani 1 1 d . . . . .
F5 F 0.2974(13) 0.881(3) 0.790(2) 0.087(6) Uani 0.50(5) 1 d . . P A 1
F6 F 0.2149(9) 0.850(2) 0.6875(12) 0.095(5) Uani 0.50(5) 1 d . . P A 1
F1' F 0.1410(19) 0.889(2) 0.9535(14) 0.144(7) Uani 0.50(5) 1 d . . P A 2
F2' F 0.0671(10) 0.8676(18) 0.843(3) 0.134(8) Uani 0.50(5) 1 d . . P A 2
F3' F 0.2215(6) 1.040(2) 0.8928(18) 0.106(5) Uani 0.50(5) 1 d . . P A 2
F5' F 0.3003(15) 0.886(4) 0.814(3) 0.100(6) Uani 0.50(5) 1 d . . P A 2
F6' F 0.2220(10) 0.870(2) 0.6941(11) 0.105(5) Uani 0.50(5) 1 d . . P A 2
N1 N 0.45454(12) 0.2803(3) 0.72093(16) 0.0626(7) Uani 1 1 d . . . . .
N2 N 0.43846(15) 0.1486(3) 0.6751(2) 0.0863(9) Uani 1 1 d . . . . .
N3 N 0.47471(15) 0.1516(3) 0.60742(19) 0.0827(8) Uani 1 1 d . . . . .
N4 N 0.58665(12) 0.4671(3) 0.54917(17) 0.0713(7) Uani 1 1 d . . . . .
S1 S 0.28102(4) 0.28684(9) 0.71636(5) 0.0659(3) Uani 1 1 d . . . . .
S2 S 0.10461(6) 0.30905(11) 0.97695(6) 0.0964(4) Uani 1 1 d . . . . .

loop_
_atom_site_aniso_label
_atom_site_aniso_U_11
_atom_site_aniso_U_22
_atom_site_aniso_U_33
_atom_site_aniso_U_23
_atom_site_aniso_U_13
_atom_site_aniso_U_12
C1 0.129(3) 0.147(4) 0.117(3) -0.019(3) 0.053(3) -0.079(3)
C2 0.092(3) 0.078(2) 0.071(2) -0.0002(19) 0.0230(19) -0.018(2)
C3 0.078(2) 0.071(2) 0.068(2) 0.0074(17) 0.0258(17) -0.0108(18)
C4 0.0642(19) 0.0486(18) 0.0534(18) 0.0017(14) 0.0224(15) -0.0022(15)
C5 0.081(2) 0.062(2) 0.0546(19) 0.0062(16) 0.0209(17) 0.0028(17)
C6 0.102(3) 0.125(3) 0.073(2) 0.029(2) 0.012(2) 0.026(2)
C7 0.0584(17) 0.0443(18) 0.0537(17) 0.0027(13) 0.0115(14) -0.0007(14)
C8 0.084(3) 0.054(2) 0.100(3) 0.0062(19) 0.049(3) 0.010(2)
C9 0.081(2) 0.042(2) 0.104(3) 0.004(2) 0.023(2) 0.0035(19)
C10 0.067(2) 0.051(2) 0.076(3) 0.0025(17) 0.022(2) -0.0051(17)
C11 0.0536(16) 0.0481(18) 0.0480(16) 0.0005(13) 0.0115(13) 0.0001(14)
C12 0.0483(17) 0.0444(16) 0.0437(15) -0.0015(13) 0.0101(13) -0.0041(13)
C13 0.0530(17) 0.0471(17) 0.0580(18) -0.0026(14) 0.0097(14) -0.0035(14)
C14 0.079(2) 0.076(2) 0.088(2) -0.0223(19) -0.0024(19) -0.0033(18)
C15 0.0549(18) 0.0522(18) 0.0544(17) -0.0091(14) 0.0137(14) -0.0106(14)
C16 0.0566(18) 0.0510(18) 0.0536(17) 0.0035(14) 0.0160(14) -0.0006(14)
C17 0.069(2) 0.073(2) 0.067(2) 0.0057(16) 0.0227(16) 0.0098(17)
C18 0.0617(19) 0.0543(19) 0.082(2) 0.0019(17) 0.0216(17) -0.0040(15)
C19 0.0501(17) 0.0507(19) 0.071(2) 0.0053(15) 0.0180(15) 0.0087(15)
C20 0.0485(17) 0.062(2) 0.0619(19) 0.0106(16) 0.0055(14) 0.0126(15)
C21 0.0656(19) 0.075(2) 0.069(2) 0.0044(18) 0.0191(17) 0.0083(17)
C22 0.083(2) 0.107(3) 0.069(2) 0.010(2) 0.0217(19) 0.020(2)
C23 0.082(3) 0.116(4) 0.081(3) 0.029(3) 0.030(2) 0.006(3)
C24 0.080(2) 0.088(3) 0.096(3) 0.029(2) 0.019(2) -0.005(2)
F1 0.234(15) 0.053(6) 0.156(15) -0.007(7) 0.133(13) 0.021(9)
F2 0.053(6) 0.103(7) 0.160(10) 0.055(5) 0.018(6) 0.015(4)
F3 0.187(15) 0.090(7) 0.132(11) -0.036(6) 0.075(9) -0.046(8)
F4 0.1112(17) 0.0953(16) 0.166(2) 0.0614(17) 0.0522(16) 0.0352(14)
F5 0.064(9) 0.064(7) 0.139(13) -0.001(7) 0.044(9) -0.016(5)
F6 0.111(7) 0.078(7) 0.103(10) 0.035(6) 0.041(5) 0.028(6)
F1' 0.273(19) 0.083(7) 0.096(8) -0.028(5) 0.101(8) -0.039(8)
F2' 0.110(9) 0.062(5) 0.25(2) 0.051(8) 0.088(11) 0.032(5)
F3' 0.079(7) 0.108(9) 0.132(10) -0.064(7) 0.021(5) -0.007(5)
F5' 0.079(7) 0.058(6) 0.161(17) -0.023(8) 0.006(7) -0.016(4)
F6' 0.194(12) 0.069(5) 0.061(6) 0.004(4) 0.050(6) -0.027(6)
N1 0.0651(16) 0.0542(16) 0.0730(17) 0.0033(14) 0.0264(13) 0.0067(13)
N2 0.108(2) 0.0567(18) 0.105(2) -0.0047(16) 0.0530(19) -0.0071(16)
N3 0.100(2) 0.0590(18) 0.100(2) -0.0065(15) 0.0528(18) -0.0037(16)
N4 0.0632(16) 0.0687(19) 0.0839(19) 0.0146(15) 0.0170(14) 0.0025(14)
S1 0.0742(5) 0.0485(5) 0.0779(6) -0.0113(4) 0.0209(4) -0.0044(4)
S2 0.1432(9) 0.0664(6) 0.0885(7) 0.0189(5) 0.0501(7) -0.0067(6)

loop_
_atom_type_symbol
_atom_type_description
_atom_type_scat_dispersion_real
_atom_type_scat_dispersion_imag
_atom_type_scat_source
C C 0.0033 0.0016 'International Tables Vol C Tables 4.2.6.8 and 6.1.1.4'
H H 0.0000 0.0000 'International Tables Vol C Tables 4.2.6.8 and 6.1.1.4'
N N 0.0061 0.0033 'International Tables Vol C Tables 4.2.6.8 and 6.1.1.4'
F F 0.0171 0.0103 'International Tables Vol C Tables 4.2.6.8 and 6.1.1.4'
S S 0.1246 0.1234 'International Tables Vol C Tables 4.2.6.8 and 6.1.1.4'

loop_
_geom_angle_atom_site_label_1
_geom_angle_atom_site_label_2
_geom_angle_atom_site_label_3
_geom_angle
_geom_angle_site_symmetry_1
_geom_angle_site_symmetry_3
C2 C1 H1A 109.5 . .
C2 C1 H1B 109.5 . .
H1A C1 H1B 109.5 . .
C2 C1 H1C 109.5 . .
H1A C1 H1C 109.5 . .
H1B C1 H1C 109.5 . .
C3 C2 C1 130.5(4) . .
C3 C2 S2 109.2(3) . .
C1 C2 S2 120.3(3) . .
C2 C3 C4 114.4(3) . .
C2 C3 H3SA 122.8 . .
C4 C3 H3SA 122.8 . .
C5 C4 C3 113.1(3) . .
C5 C4 C7 123.8(3) . .
C3 C4 C7 123.1(3) . .
C4 C5 C6 129.7(3) . .
C4 C5 S2 109.5(2) . .
C6 C5 S2 120.8(2) . .
C5 C6 H6A 109.5 . .
C5 C6 H6B 109.5 . .
H6A C6 H6B 109.5 . .
C5 C6 H6C 109.5 . .
H6A C6 H6C 109.5 . .
H6B C6 H6C 109.5 . .
C11 C7 C4 127.7(3) . .
C11 C7 C8 111.5(2) . .
C4 C7 C8 120.8(2) . .
F2' C8 F1' 102.8(19) . .
F1 C8 F2 106.1(18) . .
F2' C8 C7 115.1(10) . .
F1 C8 C7 113.6(9) . .
F1' C8 C7 110.1(9) . .
F2 C8 C7 109.7(8) . .
F2' C8 C9 116.9(15) . .
F1 C8 C9 116.7(15) . .
F1' C8 C9 105.2(13) . .
F2 C8 C9 104.0(9) . .
C7 C8 C9 106.2(3) . .
F3 C9 F4 100.2(13) . .
F4 C9 F3' 111.6(9) . .
F3 C9 C8 117.3(12) . .
F4 C9 C8 111.6(3) . .
F3' C9 C8 106.2(11) . .
F3 C9 C10 111.0(8) . .
F4 C9 C10 111.9(3) . .
F3' C9 C10 110.1(6) . .
C8 C9 C10 105.0(3) . .
F6' C10 F5' 109.9(14) . .
F5 C10 F6 101.9(14) . .
F5 C10 C11 115.1(14) . .
F6' C10 C11 114.7(9) . .
F5' C10 C11 110.1(14) . .
F6 C10 C11 106.1(10) . .
F5 C10 C9 116.7(14) . .
F6' C10 C9 109.6(7) . .
F5' C10 C9 106.5(14) . .
F6 C10 C9 111.1(6) . .
C11 C10 C9 105.5(3) . .
C7 C11 C12 127.6(2) . .
C7 C11 C10 111.2(2) . .
C12 C11 C10 121.1(2) . .
C13 C12 C15 112.5(2) . .
C13 C12 C11 123.2(2) . .
C15 C12 C11 124.3(2) . .
C12 C13 C14 129.1(3) . .
C12 C13 S1 110.9(2) . .
C14 C13 S1 120.0(2) . .
C13 C14 H14A 109.5 . .
C13 C14 H14B 109.5 . .
H14A C14 H14B 109.5 . .
C13 C14 H14C 109.5 . .
H14A C14 H14C 109.5 . .
H14B C14 H14C 109.5 . .
C16 C15 C12 114.0(3) . .
C16 C15 H15A 123.0 . .
C12 C15 H15A 123.0 . .
C15 C16 C17 127.8(3) . .
C15 C16 S1 110.1(2) . .
C17 C16 S1 122.0(2) . .
N1 C17 C16 112.9(2) . .
N1 C17 H17A 109.0 . .
C16 C17 H17A 109.0 . .
N1 C17 H17B 109.0 . .
C16 C17 H17B 109.0 . .
H17A C17 H17B 107.8 . .
N1 C18 C19 106.0(3) . .
N1 C18 H18 127.0 . .
C19 C18 H18 127.0 . .
N3 C19 C18 108.2(3) . .
N3 C19 C20 122.2(3) . .
C18 C19 C20 129.6(3) . .
N4 C20 C21 123.7(3) . .
N4 C20 C19 115.2(3) . .
C21 C20 C19 121.1(3) . .
C22 C21 C20 118.4(3) . .
C22 C21 H21A 120.8 . .
C20 C21 H21A 120.8 . .
C23 C22 C21 119.1(4) . .
C23 C22 H22A 120.5 . .
C21 C22 H22A 120.5 . .
C22 C23 C24 118.8(3) . .
C22 C23 H23A 120.6 . .
C24 C23 H23A 120.6 . .
N4 C24 C23 124.6(4) . .
N4 C24 H24 117.7 . .
C23 C24 H24 117.7 . .
C18 N1 N2 110.1(2) . .
C18 N1 C17 130.0(3) . .
N2 N1 C17 119.7(2) . .
N3 N2 N1 106.9(2) . .
N2 N3 C19 108.8(3) . .
C20 N4 C24 115.4(3) . .
C13 S1 C16 92.51(13) . .
C5 S2 C2 93.80(16) . .

loop_
_geom_bond_atom_site_label_1
_geom_bond_atom_site_label_2
_geom_bond_distance
_geom_bond_site_symmetry_2
C1 C2 1.501(4) .
C1 H1A 0.9600 .
C1 H1B 0.9600 .
C1 H1C 0.9600 .
C2 C3 1.340(4) .
C2 S2 1.727(4) .
C3 C4 1.434(4) .
C3 H3SA 0.9300 .
C4 C5 1.354(4) .
C4 C7 1.467(4) .
C5 C6 1.478(4) .
C5 S2 1.722(3) .
C6 H6A 0.9600 .
C6 H6B 0.9600 .
C6 H6C 0.9600 .
C7 C11 1.338(4) .
C7 C8 1.486(4) .
C8 F2' 1.26(2) .
C8 F1 1.27(2) .
C8 F1' 1.40(2) .
C8 F2 1.442(19) .
C8 C9 1.521(5) .
C9 F3 1.22(2) .
C9 F4 1.327(4) .
C9 F3' 1.42(2) .
C9 C10 1.534(4) .
C10 F5 1.29(2) .
C10 F6' 1.314(17) .
C10 F5' 1.40(3) .
C10 F6 1.406(17) .
C10 C11 1.496(4) .
C11 C12 1.475(3) .
C12 C13 1.352(3) .
C12 C15 1.415(3) .
C13 C14 1.497(4) .
C13 S1 1.715(3) .
C14 H14A 0.9600 .
C14 H14B 0.9600 .
C14 H14C 0.9600 .
C15 C16 1.349(3) .
C15 H15A 0.9300 .
C16 C17 1.492(4) .
C16 S1 1.717(3) .
C17 N1 1.468(3) .
C17 H17A 0.9700 .
C17 H17B 0.9700 .
C18 N1 1.333(3) .
C18 C19 1.353(4) .
C18 H18 0.9300 .
C19 N3 1.346(3) .
C19 C20 1.470(4) .
C20 N4 1.341(4) .
C20 C21 1.385(4) .
C21 C22 1.381(4) .
C21 H21A 0.9300 .
C22 C23 1.356(5) .
C22 H22A 0.9300 .
C23 C24 1.370(5) .
C23 H23A 0.9300 .
C24 N4 1.347(4) .
C24 H24 0.9300 .
N1 N2 1.344(3) .
N2 N3 1.320(3) .

loop_
_geom_torsion_atom_site_label_1
_geom_torsion_atom_site_label_2
_geom_torsion_atom_site_label_3
_geom_torsion_atom_site_label_4
_geom_torsion
_geom_torsion_site_symmetry_1
_geom_torsion_site_symmetry_2
_geom_torsion_site_symmetry_3
_geom_torsion_site_symmetry_4
C1 C2 C3 C4 -178.6(3) . . . .
S2 C2 C3 C4 0.8(4) . . . .
C2 C3 C4 C5 -1.1(4) . . . .
C2 C3 C4 C7 178.3(3) . . . .
C3 C4 C5 C6 -177.7(3) . . . .
C7 C4 C5 C6 3.0(5) . . . .
C3 C4 C5 S2 0.8(3) . . . .
C7 C4 C5 S2 -178.5(2) . . . .
C5 C4 C7 C11 56.5(4) . . . .
C3 C4 C7 C11 -122.8(3) . . . .
C5 C4 C7 C8 -122.8(3) . . . .
C3 C4 C7 C8 57.9(4) . . . .
C11 C7 C8 F2' 128(2) . . . .
C4 C7 C8 F2' -53(2) . . . .
C11 C7 C8 F1 -133(2) . . . .
C4 C7 C8 F1 46(2) . . . .
C11 C7 C8 F1' -116.9(15) . . . .
C4 C7 C8 F1' 62.5(16) . . . .
C11 C7 C8 F2 108.3(10) . . . .
C4 C7 C8 F2 -72.3(11) . . . .
C11 C7 C8 C9 -3.5(4) . . . .
C4 C7 C8 C9 175.9(3) . . . .
F1 C8 C9 F3 10.4(17) . . . .
F2 C8 C9 F3 126.8(14) . . . .
C7 C8 C9 F3 -117.4(12) . . . .
F2' C8 C9 F4 -2.2(19) . . . .
F1 C8 C9 F4 -104.3(16) . . . .
F1' C8 C9 F4 -115.4(12) . . . .
F2 C8 C9 F4 12.1(10) . . . .
C7 C8 C9 F4 127.8(3) . . . .
F2' C8 C9 F3' 119.6(18) . . . .
F1' C8 C9 F3' 6.4(12) . . . .
C7 C8 C9 F3' -110.3(7) . . . .
F2' C8 C9 C10 -123.7(19) . . . .
F1 C8 C9 C10 134.2(16) . . . .
F1' C8 C9 C10 123.1(12) . . . .
F2 C8 C9 C10 -109.4(10) . . . .
C7 C8 C9 C10 6.3(4) . . . .
F3 C9 C10 F5 -8.3(19) . . . .
F4 C9 C10 F5 102.7(16) . . . .
C8 C9 C10 F5 -136.1(16) . . . .
F4 C9 C10 F6' -4.1(11) . . . .
F3' C9 C10 F6' -128.9(14) . . . .
C8 C9 C10 F6' 117.2(11) . . . .
F4 C9 C10 F5' 114.8(15) . . . .
F3' C9 C10 F5' -9.9(16) . . . .
C8 C9 C10 F5' -123.9(15) . . . .
F3 C9 C10 F6 -124.5(15) . . . .
F4 C9 C10 F6 -13.5(11) . . . .
C8 C9 C10 F6 107.7(11) . . . .
F3 C9 C10 C11 120.9(14) . . . .
F4 C9 C10 C11 -128.1(3) . . . .
F3' C9 C10 C11 107.1(12) . . . .
C8 C9 C10 C11 -6.9(4) . . . .
C4 C7 C11 C12 2.7(5) . . . .
C8 C7 C11 C12 -178.0(3) . . . .
C4 C7 C11 C10 179.6(3) . . . .
C8 C7 C11 C10 -1.1(4) . . . .
F5 C10 C11 C7 135.3(16) . . . .
F6' C10 C11 C7 -115.6(8) . . . .
F5' C10 C11 C7 119.7(16) . . . .
F6 C10 C11 C7 -112.9(6) . . . .
C9 C10 C11 C7 5.1(4) . . . .
F5 C10 C11 C12 -47.6(16) . . . .
F6' C10 C11 C12 61.5(8) . . . .
F5' C10 C11 C12 -63.1(16) . . . .
F6 C10 C11 C12 64.3(6) . . . .
C9 C10 C11 C12 -177.7(3) . . . .
C7 C11 C12 C13 59.1(4) . . . .
C10 C11 C12 C13 -117.5(3) . . . .
C7 C11 C12 C15 -118.6(3) . . . .
C10 C11 C12 C15 64.8(4) . . . .
C15 C12 C13 C14 -177.7(3) . . . .
C11 C12 C13 C14 4.4(4) . . . .
C15 C12 C13 S1 0.8(3) . . . .
C11 C12 C13 S1 -177.14(19) . . . .
C13 C12 C15 C16 -1.9(3) . . . .
C11 C12 C15 C16 176.0(2) . . . .
C12 C15 C16 C17 -175.3(2) . . . .
C12 C15 C16 S1 2.1(3) . . . .
C15 C16 C17 N1 -122.0(3) . . . .
S1 C16 C17 N1 60.9(3) . . . .
N1 C18 C19 N3 -0.2(3) . . . .
N1 C18 C19 C20 -178.6(3) . . . .
N3 C19 C20 N4 173.1(3) . . . .
C18 C19 C20 N4 -8.8(4) . . . .
N3 C19 C20 C21 -7.6(4) . . . .
C18 C19 C20 C21 170.6(3) . . . .
N4 C20 C21 C22 1.2(5) . . . .
C19 C20 C21 C22 -178.1(3) . . . .
C20 C21 C22 C23 -0.3(5) . . . .
C21 C22 C23 C24 -0.8(5) . . . .
C22 C23 C24 N4 1.2(6) . . . .
C19 C18 N1 N2 -0.5(3) . . . .
C19 C18 N1 C17 -177.4(3) . . . .
C16 C17 N1 C18 94.5(4) . . . .
C16 C17 N1 N2 -82.1(3) . . . .
C18 N1 N2 N3 1.0(3) . . . .
C17 N1 N2 N3 178.2(2) . . . .
N1 N2 N3 C19 -1.1(4) . . . .
C18 C19 N3 N2 0.8(4) . . . .
C20 C19 N3 N2 179.3(3) . . . .
C21 C20 N4 C24 -0.8(4) . . . .
C19 C20 N4 C24 178.5(2) . . . .
C23 C24 N4 C20 -0.4(5) . . . .
C12 C13 S1 C16 0.3(2) . . . .
C14 C13 S1 C16 179.0(2) . . . .
C15 C16 S1 C13 -1.4(2) . . . .
C17 C16 S1 C13 176.2(2) . . . .
C4 C5 S2 C2 -0.3(2) . . . .
C6 C5 S2 C2 178.4(3) . . . .
C3 C2 S2 C5 -0.3(3) . . . .
C1 C2 S2 C5 179.2(3) . . . .
